data_7029414
loop_
_publ_author_name
'Kim, Hyun-Chul'
'Lee, Young Sun'
'Huh, Seong'
'Lee, Suk Joong'
'Kim, Youngmee'

_publ_section_title
;
 CO2 selective 1D double chain dipyridyl-porphyrin based porous
 coordination polymers.
;
_journal_issue 15
_journal_name_full 'Dalton transactions (Cambridge, England : 2003)'
_journal_page_first 5680
_journal_page_last 5686
_journal_paper_doi 10.1039/c3dt53287a
_journal_volume 43
_journal_year 2014
_chemical_formula_sum 'C132 H92 N20 O2 Zn3'
_chemical_formula_weight 2186.37
_chemical_name_systematic
; 
 ? 
;
_space_group_IT_number 2
_symmetry_cell_setting triclinic
_symmetry_space_group_name_Hall '-P 1'
_symmetry_space_group_name_H-M 'P -1'
_atom_sites_solution_hydrogens geom
_atom_sites_solution_primary direct
_atom_sites_solution_secondary difmap
_audit_creation_method SHELXL-97
_cell_angle_alpha 90.42(3)
_cell_angle_beta 104.33(3)
_cell_angle_gamma 99.00(3)
_cell_formula_units_Z 1
_cell_length_a 11.840(2)
_cell_length_b 14.960(3)
_cell_length_c 16.671(3)
_cell_measurement_reflns_used 11900
_cell_measurement_temperature 170(2)
_cell_measurement_theta_max 28.6
_cell_measurement_theta_min 2.8
_cell_volume 2822.5(10)
_computing_cell_refinement 'Bruker SMART'
_computing_data_collection 'Bruker SMART'
_computing_data_reduction 'Bruker SAINT'
_computing_molecular_graphics 'Bruker SHELXTL'
_computing_publication_material 'Bruker SHELXTL'
_computing_structure_refinement 'SHELXL-97 (Sheldrick, 2008)'
_computing_structure_solution 'SHELXS-97 (Sheldrick, 2008)'
_diffrn_ambient_temperature 170(2)
_diffrn_measured_fraction_theta_full 0.966
_diffrn_measured_fraction_theta_max 0.966
_diffrn_measurement_device_type 'Bruker SMART APEX CCD'
_diffrn_measurement_method '\f and \w scans'
_diffrn_radiation_monochromator graphite
_diffrn_radiation_source 'fine-focus sealed tube'
_diffrn_radiation_type MoK\a
_diffrn_radiation_wavelength 0.71073
_diffrn_reflns_av_R_equivalents 0.0450
_diffrn_reflns_av_unetI/netI 0.0933
_diffrn_reflns_limit_h_max 11
_diffrn_reflns_limit_h_min -14
_diffrn_reflns_limit_k_max 17
_diffrn_reflns_limit_k_min -18
_diffrn_reflns_limit_l_max 20
_diffrn_reflns_limit_l_min -19
_diffrn_reflns_number 15881
_diffrn_reflns_theta_full 26.00
_diffrn_reflns_theta_max 26.00
_diffrn_reflns_theta_min 1.38
_exptl_absorpt_coefficient_mu 0.695
_exptl_absorpt_correction_T_max 0.9338
_exptl_absorpt_correction_T_min 0.9213
_exptl_absorpt_correction_type multi-scan
_exptl_absorpt_process_details '(SADABS; Bruker, 1997)'
_exptl_crystal_colour 'dark blue'
_exptl_crystal_density_diffrn 1.286
_exptl_crystal_density_method 'not measured'
_exptl_crystal_description block
_exptl_crystal_F_000 1130
_exptl_crystal_size_max 0.12
_exptl_crystal_size_mid 0.10
_exptl_crystal_size_min 0.10
_refine_diff_density_max 1.849
_refine_diff_density_min -0.556
_refine_diff_density_rms 0.112
_refine_ls_extinction_method none
_refine_ls_goodness_of_fit_ref 1.049
_refine_ls_hydrogen_treatment constr
_refine_ls_matrix_type full
_refine_ls_number_parameters 758
_refine_ls_number_reflns 10726
_refine_ls_number_restraints 66
_refine_ls_restrained_S_all 1.050
_refine_ls_R_factor_all 0.0815
_refine_ls_R_factor_gt 0.0684
_refine_ls_shift/su_max 0.001
_refine_ls_shift/su_mean 0.000
_refine_ls_structure_factor_coef Fsqd
_refine_ls_weighting_details 'calc w=1/[\s^2^(Fo^2^)+(0.0986P)^2^+3.7132P] where P=(Fo^2^+2Fc^2^)/3'
_refine_ls_weighting_scheme calc
_refine_ls_wR_factor_gt 0.1845
_refine_ls_wR_factor_ref 0.1965
_reflns_number_gt 8709
_reflns_number_total 10726
_reflns_threshold_expression >2sigma(I)
_cod_data_source_file c3dt53287a.txt
_cod_data_source_block ye43sadp-1
_cod_depositor_comments
;
The following automatic conversions were performed:

'_symmetry_cell_setting' value 'Triclinic' changed to 'triclinic'
according to
/usr/data/users/saulius/crontab/automatic-downloads/current/RSC/lib/dictionaries/cif_core.dic
dictionary named 'cif_core.dic' version 2.4.2 from 2011-04-26.

Automatic conversion script
Id: cif_fix_values 2281 2013-09-26 08:29:07Z andrius 
;
_cod_original_cell_volume 2822.6(10)
_cod_original_sg_symbol_H-M P-1
_cod_database_code 7029414

loop_
_symmetry_equiv_pos_as_xyz
'x, y, z'
'-x, -y, -z'

loop_
_atom_site_label
_atom_site_type_symbol
_atom_site_fract_x
_atom_site_fract_y
_atom_site_fract_z
_atom_site_U_iso_or_equiv
_atom_site_adp_type
_atom_site_occupancy
_atom_site_symmetry_multiplicity
_atom_site_calc_flag
_atom_site_refinement_flags
Zn1 Zn 0.11599(3) 0.43133(3) 0.14425(2) 0.01976(14) Uani 1 1 d .
Zn2 Zn 0.5000 1.0000 0.5000 0.02037(16) Uani 1 2 d S
N11 N 0.0992(3) 0.48375(19) 0.25485(18) 0.0221(6) Uani 1 1 d .
N12 N 0.2090(3) 0.55374(19) 0.12614(18) 0.0220(6) Uani 1 1 d .
N13 N 0.0942(3) 0.39250(19) 0.02215(18) 0.0217(6) Uani 1 1 d .
N14 N -0.0119(3) 0.3220(2) 0.15298(18) 0.0230(6) Uani 1 1 d .
N15 N 0.3855(3) 0.8723(2) 0.41544(19) 0.0272(7) Uani 1 1 d .
N16 N -0.2213(5) 0.0067(3) -0.1329(3) 0.0612(13) Uani 1 1 d .
N21 N 0.3633(3) 1.0719(2) 0.47808(18) 0.0221(6) Uani 1 1 d .
N22 N 0.5436(3) 1.04834(19) 0.39341(18) 0.0204(6) Uani 1 1 d .
N23 N 0.2550(3) 0.3554(2) 0.20117(18) 0.0220(6) Uani 1 1 d .
C11 C 0.0411(3) 0.4399(2) 0.3086(2) 0.0242(7) Uani 1 1 d .
C12 C 0.0497(4) 0.5007(3) 0.3777(2) 0.0304(8) Uani 1 1 d .
H12 H 0.0154 0.4877 0.4231 0.036 Uiso 1 1 calc R
C13 C 0.1149(4) 0.5790(3) 0.3666(2) 0.0323(9) Uani 1 1 d .
H13 H 0.1351 0.6319 0.4025 0.039 Uiso 1 1 calc R
C14 C 0.1485(3) 0.5683(2) 0.2902(2) 0.0253(8) Uani 1 1 d .
C15 C 0.2253(3) 0.6326(2) 0.2597(2) 0.0262(8) Uani 1 1 d .
C16 C 0.2564(3) 0.6223(2) 0.1841(2) 0.0234(7) Uani 1 1 d .
C17 C 0.3469(4) 0.6831(3) 0.1578(2) 0.0297(8) Uani 1 1 d .
H17 H 0.3939 0.7362 0.1872 0.036 Uiso 1 1 calc R
C18 C 0.3517(4) 0.6500(3) 0.0835(2) 0.0291(8) Uani 1 1 d .
H18 H 0.4038 0.6747 0.0512 0.035 Uiso 1 1 calc R
C19 C 0.2631(3) 0.5702(2) 0.0623(2) 0.0241(7) Uani 1 1 d .
C110 C 0.2355(3) 0.5168(2) -0.0117(2) 0.0238(7) Uani 1 1 d .
C111 C 0.1513(3) 0.4376(2) -0.0318(2) 0.0230(7) Uani 1 1 d .
C112 C 0.1107(3) 0.3901(3) -0.1124(2) 0.0284(8) Uani 1 1 d .
H112 H 0.1349 0.4073 -0.1611 0.034 Uiso 1 1 calc R
C113 C 0.0328(4) 0.3174(3) -0.1052(2) 0.0273(8) Uani 1 1 d .
H113 H -0.0087 0.2736 -0.1482 0.033 Uiso 1 1 calc R
C114 C 0.0232(3) 0.3175(2) -0.0205(2) 0.0231(7) Uani 1 1 d .
C115 C -0.0425(3) 0.2490(2) 0.0142(2) 0.0233(7) Uani 1 1 d .
C116 C -0.0524(3) 0.2501(2) 0.0969(2) 0.0246(8) Uani 1 1 d .
C117 C -0.1029(4) 0.1739(3) 0.1361(3) 0.0348(9) Uani 1 1 d .
H117 H -0.1368 0.1156 0.1108 0.042 Uiso 1 1 calc R
C118 C -0.0931(4) 0.2006(3) 0.2146(3) 0.0380(10) Uani 1 1 d .
H118 H -0.1186 0.1645 0.2555 0.046 Uiso 1 1 calc R
C119 C -0.0369(3) 0.2942(3) 0.2258(2) 0.0270(8) Uani 1 1 d .
C120 C -0.0149(3) 0.3490(2) 0.2985(2) 0.0245(8) Uani 1 1 d .
C121 C 0.2809(3) 0.7162(2) 0.3129(2) 0.0260(8) Uani 1 1 d .
C122 C 0.2665(3) 0.8030(2) 0.2864(2) 0.0271(8) Uani 1 1 d .
H122 H 0.2206 0.8107 0.2323 0.032 Uiso 1 1 calc R
C123 C 0.3194(3) 0.8779(3) 0.3395(2) 0.0280(8) Uani 1 1 d .
H123 H 0.3077 0.9363 0.3204 0.034 Uiso 1 1 calc R
C124 C 0.4010(4) 0.7888(3) 0.4410(2) 0.0316(9) Uani 1 1 d .
H124 H 0.4485 0.7836 0.4952 0.038 Uiso 1 1 calc R
C125 C 0.3517(4) 0.7108(3) 0.3928(2) 0.0316(9) Uani 1 1 d .
H125 H 0.3658 0.6535 0.4136 0.038 Uiso 1 1 calc R
C126 C 0.3041(3) 0.5484(3) -0.0744(2) 0.0261(8) Uani 1 1 d .
C127 C 0.2929(4) 0.6314(3) -0.1102(3) 0.0361(9) Uani 1 1 d .
H127 H 0.2383 0.6664 -0.0980 0.043 Uiso 1 1 calc R
C128 C 0.3619(4) 0.6630(4) -0.1640(3) 0.0468(12) Uani 1 1 d .
H128 H 0.3544 0.7197 -0.1882 0.056 Uiso 1 1 calc R
C129 C 0.4411(4) 0.6125(4) -0.1822(3) 0.0509(13) Uani 1 1 d .
H129 H 0.4872 0.6342 -0.2193 0.061 Uiso 1 1 calc R
C130 C 0.4532(4) 0.5311(4) -0.1466(3) 0.0504(12) Uani 1 1 d .
H130 H 0.5088 0.4969 -0.1586 0.061 Uiso 1 1 calc R
C131 C 0.3840(4) 0.4979(3) -0.0926(3) 0.0398(10) Uani 1 1 d .
H131 H 0.3920 0.4411 -0.0686 0.048 Uiso 1 1 calc R
C132 C -0.1039(4) 0.1657(2) -0.0382(2) 0.0275(8) Uani 1 1 d .
C133 C -0.0430(5) 0.1087(3) -0.0705(3) 0.0452(11) Uani 1 1 d .
H133 H 0.0404 0.1228 -0.0610 0.054 Uiso 1 1 calc R
C134 C -0.1038(6) 0.0312(4) -0.1165(3) 0.0591(15) Uani 1 1 d .
H134 H -0.0599 -0.0070 -0.1379 0.071 Uiso 1 1 calc R
C135 C -0.2781(5) 0.0604(3) -0.1014(3) 0.0520(13) Uani 1 1 d .
H135 H -0.3614 0.0440 -0.1118 0.062 Uiso 1 1 calc R
C136 C -0.2258(4) 0.1396(3) -0.0539(3) 0.0388(10) Uani 1 1 d .
H136 H -0.2723 0.1753 -0.0325 0.047 Uiso 1 1 calc R
C137 C -0.0513(4) 0.3083(3) 0.3719(2) 0.0304(9) Uani 1 1 d .
C138 C -0.1678(5) 0.2677(4) 0.3664(3) 0.0508(13) Uani 1 1 d .
H138 H -0.2263 0.2680 0.3158 0.061 Uiso 1 1 calc R
C139 C -0.1984(6) 0.2271(4) 0.4340(3) 0.0661(19) Uani 1 1 d .
H139 H -0.2781 0.1999 0.4289 0.079 Uiso 1 1 calc R
C140 C -0.1181(6) 0.2250(3) 0.5069(3) 0.0549(15) Uani 1 1 d .
H140 H -0.1406 0.1954 0.5521 0.066 Uiso 1 1 calc R
C141 C -0.0015(5) 0.2668(3) 0.5152(3) 0.0443(12) Uani 1 1 d .
H141 H 0.0556 0.2676 0.5666 0.053 Uiso 1 1 calc R
C142 C 0.0299(4) 0.3074(3) 0.4473(3) 0.0353(9) Uani 1 1 d .
H142 H 0.1095 0.3353 0.4529 0.042 Uiso 1 1 calc R
C21 C 0.2861(3) 1.0753(3) 0.5269(2) 0.0251(8) Uani 1 1 d .
C22 C 0.2012(4) 1.1317(3) 0.4900(3) 0.0362(10) Uani 1 1 d .
H22 H 0.1367 1.1437 0.5105 0.043 Uiso 1 1 calc R
C23 C 0.2292(4) 1.1646(3) 0.4213(3) 0.0331(9) Uani 1 1 d .
H23 H 0.1891 1.2042 0.3845 0.040 Uiso 1 1 calc R
C24 C 0.3330(3) 1.1275(2) 0.4145(2) 0.0233(7) Uani 1 1 d .
C25 C 0.3924(3) 1.1459(2) 0.3513(2) 0.0210(7) Uani 1 1 d .
C26 C 0.4862(3) 1.1052(2) 0.3388(2) 0.0206(7) Uani 1 1 d .
C27 C 0.5376(3) 1.1153(2) 0.2686(2) 0.0242(7) Uani 1 1 d .
H27 H 0.5149 1.1512 0.2224 0.029 Uiso 1 1 calc R
C28 C 0.6245(3) 1.0635(3) 0.2812(2) 0.0262(8) Uani 1 1 d .
H28 H 0.6734 1.0558 0.2451 0.031 Uiso 1 1 calc R
C29 C 0.6286(3) 1.0225(2) 0.3596(2) 0.0229(7) Uani 1 1 d .
C210 C 0.3516(3) 0.2190(2) 0.2958(2) 0.0216(7) Uani 1 1 d .
C211 C 0.2971(3) 0.2030(2) 0.2125(2) 0.0242(7) Uani 1 1 d .
H211 H 0.2916 0.1454 0.1861 0.029 Uiso 1 1 calc R
C212 C 0.2504(3) 0.2725(2) 0.1678(2) 0.0253(8) Uani 1 1 d .
H212 H 0.2132 0.2608 0.1105 0.030 Uiso 1 1 calc R
C213 C 0.3133(3) 0.3720(2) 0.2806(2) 0.0230(7) Uani 1 1 d .
H213 H 0.3209 0.4311 0.3047 0.028 Uiso 1 1 calc R
C214 C 0.3634(3) 0.3068(2) 0.3297(2) 0.0240(7) Uani 1 1 d .
H214 H 0.4054 0.3216 0.3857 0.029 Uiso 1 1 calc R
C215 C 0.7099(3) 0.9666(3) 0.3973(2) 0.0264(8) Uani 1 1 d .
C216 C 0.7988(4) 0.9444(3) 0.3527(2) 0.0346(9) Uani 1 1 d .
C217 C 0.7831(6) 0.8622(4) 0.3117(4) 0.0568(14) Uani 1 1 d .
H217 H 0.7124 0.8206 0.3078 0.068 Uiso 1 1 calc R
C218 C 0.8702(7) 0.8380(5) 0.2748(4) 0.0720(19) Uani 1 1 d .
H218 H 0.8579 0.7810 0.2458 0.086 Uiso 1 1 calc R
C219 C 0.9724(6) 0.8977(6) 0.2813(4) 0.076(2) Uani 1 1 d .
H219 H 1.0319 0.8829 0.2567 0.091 Uiso 1 1 calc R
C220 C 0.9871(6) 0.9766(7) 0.3224(5) 0.097(3) Uani 1 1 d .
H220 H 1.0588 1.0173 0.3273 0.116 Uiso 1 1 calc R
C221 C 0.9023(5) 1.0026(5) 0.3588(4) 0.0636(16) Uani 1 1 d .
H221 H 0.9163 1.0600 0.3874 0.076 Uiso 1 1 calc R
O11S O 0.2526(9) 0.3569(6) 0.7250(6) 0.086(3) Uani 0.50 1 d PDU
C11S C 0.2487(10) 0.4277(7) 0.6858(6) 0.060(3) Uani 0.50 1 d PDU
H11S H 0.2003 0.4685 0.6974 0.072 Uiso 0.50 1 calc PR
N11S N 0.3149(7) 0.4520(5) 0.6223(5) 0.054(2) Uani 0.50 1 d PDU
C12S C 0.3082(14) 0.5430(6) 0.5892(9) 0.080(4) Uani 0.50 1 d PDU
H12A H 0.3178 0.5873 0.6350 0.120 Uiso 0.50 1 calc PR
H12B H 0.2312 0.5423 0.5500 0.120 Uiso 0.50 1 calc PR
H12C H 0.3711 0.5596 0.5608 0.120 Uiso 0.50 1 calc PR
C13S C 0.3860(12) 0.3816(8) 0.6126(9) 0.077(4) Uani 0.50 1 d PDU
H13A H 0.3388 0.3215 0.6120 0.116 Uiso 0.50 1 calc PR
H13B H 0.4566 0.3879 0.6590 0.116 Uiso 0.50 1 calc PR
H13C H 0.4096 0.3887 0.5604 0.116 Uiso 0.50 1 calc PR
O21S O 0.4734(8) 0.8900(6) -0.0514(6) 0.078(2) Uani 0.50 1 d PDU
C21S C 0.5339(9) 0.8281(7) -0.0362(5) 0.067(3) Uani 0.50 1 d PDU
H21S H 0.5238 0.7748 -0.0704 0.081 Uiso 0.50 1 calc PR
N21S N 0.6237(6) 0.8507(5) 0.0431(4) 0.0345(15) Uani 0.50 1 d PDU
C22S C 0.6763(11) 0.7653(8) 0.0582(8) 0.064(3) Uani 0.50 1 d PU
H22A H 0.7618 0.7793 0.0645 0.096 Uiso 0.50 1 calc PR
H22B H 0.6406 0.7218 0.0111 0.096 Uiso 0.50 1 calc PR
H22C H 0.6607 0.7391 0.1089 0.096 Uiso 0.50 1 calc PR
C23S C 0.6561(18) 0.9184(13) 0.0948(12) 0.108(6) Uani 0.50 1 d PU
H23A H 0.7324 0.9513 0.0901 0.162 Uiso 0.50 1 calc PR
H23B H 0.6638 0.8973 0.1512 0.162 Uiso 0.50 1 calc PR
H23C H 0.5970 0.9589 0.0831 0.162 Uiso 0.50 1 calc PR

loop_
_atom_site_aniso_label
_atom_site_aniso_U_11
_atom_site_aniso_U_22
_atom_site_aniso_U_33
_atom_site_aniso_U_23
_atom_site_aniso_U_13
_atom_site_aniso_U_12
Zn1 0.0238(2) 0.0164(2) 0.0189(2) -0.00033(15) 0.00584(16) 0.00219(16)
Zn2 0.0230(3) 0.0203(3) 0.0215(3) 0.0059(2) 0.0099(2) 0.0073(2)
N11 0.0238(15) 0.0176(14) 0.0242(15) -0.0038(11) 0.0059(12) 0.0016(12)
N12 0.0278(16) 0.0163(14) 0.0225(15) 0.0006(11) 0.0075(12) 0.0032(12)
N13 0.0230(15) 0.0162(14) 0.0248(15) 0.0002(11) 0.0050(12) 0.0014(12)
N14 0.0262(16) 0.0219(15) 0.0217(15) -0.0026(12) 0.0090(12) 0.0016(12)
N15 0.0326(17) 0.0205(16) 0.0268(16) -0.0013(12) 0.0071(14) 0.0003(13)
N16 0.089(4) 0.032(2) 0.054(3) -0.0166(19) 0.019(2) -0.017(2)
N21 0.0254(16) 0.0223(15) 0.0215(14) 0.0054(12) 0.0092(12) 0.0070(12)
N22 0.0235(15) 0.0179(14) 0.0221(14) 0.0019(11) 0.0091(12) 0.0042(12)
N23 0.0244(15) 0.0202(15) 0.0220(15) 0.0034(11) 0.0059(12) 0.0057(12)
C11 0.0265(19) 0.0254(19) 0.0211(17) -0.0014(14) 0.0082(14) 0.0021(15)
C12 0.036(2) 0.029(2) 0.0276(19) -0.0043(16) 0.0143(17) -0.0013(17)
C13 0.042(2) 0.027(2) 0.030(2) -0.0072(16) 0.0138(17) 0.0039(17)
C14 0.0288(19) 0.0217(18) 0.0254(18) -0.0039(14) 0.0068(15) 0.0046(15)
C15 0.031(2) 0.0216(18) 0.0242(18) -0.0013(14) 0.0038(15) 0.0030(15)
C16 0.0287(19) 0.0148(16) 0.0256(18) -0.0006(13) 0.0056(15) 0.0025(14)
C17 0.034(2) 0.0223(19) 0.033(2) 0.0014(15) 0.0126(17) -0.0012(16)
C18 0.031(2) 0.0220(19) 0.035(2) 0.0004(15) 0.0113(17) -0.0013(15)
C19 0.0261(18) 0.0233(18) 0.0247(18) 0.0051(14) 0.0082(15) 0.0061(15)
C110 0.0279(19) 0.0215(18) 0.0233(17) 0.0026(14) 0.0082(15) 0.0049(14)
C111 0.0267(19) 0.0257(18) 0.0178(16) 0.0057(14) 0.0052(14) 0.0082(15)
C112 0.032(2) 0.031(2) 0.0225(18) 0.0036(15) 0.0073(16) 0.0052(16)
C113 0.035(2) 0.0266(19) 0.0182(17) -0.0030(14) 0.0053(15) 0.0003(16)
C114 0.0243(18) 0.0215(18) 0.0222(17) -0.0027(14) 0.0030(14) 0.0044(14)
C115 0.0260(18) 0.0200(17) 0.0230(17) -0.0012(14) 0.0047(14) 0.0033(14)
C116 0.0255(18) 0.0176(17) 0.0287(19) -0.0034(14) 0.0069(15) -0.0019(14)
C117 0.046(2) 0.024(2) 0.032(2) -0.0041(16) 0.0150(18) -0.0078(17)
C118 0.054(3) 0.027(2) 0.031(2) -0.0040(16) 0.018(2) -0.0115(19)
C119 0.0273(19) 0.0249(19) 0.0281(19) -0.0034(15) 0.0097(15) -0.0025(15)
C120 0.0241(18) 0.0241(18) 0.0265(18) -0.0019(14) 0.0101(15) 0.0017(14)
C121 0.0303(19) 0.0218(19) 0.0261(19) -0.0027(15) 0.0078(15) 0.0035(15)
C122 0.0289(19) 0.0222(18) 0.0264(19) -0.0002(14) 0.0024(15) 0.0002(15)
C123 0.033(2) 0.0223(18) 0.0266(19) 0.0006(15) 0.0039(16) 0.0031(15)
C124 0.039(2) 0.027(2) 0.0246(19) 0.0019(15) 0.0008(16) 0.0020(17)
C125 0.041(2) 0.0222(19) 0.029(2) 0.0009(15) 0.0054(17) 0.0032(17)
C126 0.030(2) 0.0255(19) 0.0237(18) 0.0023(14) 0.0101(15) 0.0016(15)
C127 0.036(2) 0.038(2) 0.039(2) 0.0136(18) 0.0158(19) 0.0072(18)
C128 0.047(3) 0.049(3) 0.048(3) 0.019(2) 0.020(2) 0.002(2)
C129 0.038(3) 0.075(4) 0.038(2) 0.003(2) 0.018(2) -0.008(2)
C130 0.041(3) 0.069(3) 0.050(3) -0.001(2) 0.023(2) 0.017(2)
C131 0.046(3) 0.040(2) 0.040(2) 0.0042(19) 0.019(2) 0.016(2)
C132 0.044(2) 0.0171(17) 0.0206(17) -0.0028(14) 0.0108(16) -0.0012(16)
C133 0.061(3) 0.030(2) 0.050(3) -0.008(2) 0.029(2) 0.000(2)
C134 0.089(4) 0.037(3) 0.058(3) -0.019(2) 0.038(3) -0.003(3)
C135 0.058(3) 0.033(2) 0.053(3) -0.009(2) 0.004(2) -0.014(2)
C136 0.044(3) 0.027(2) 0.039(2) -0.0045(17) 0.0006(19) 0.0004(18)
C137 0.043(2) 0.0240(19) 0.0263(19) -0.0063(15) 0.0181(17) -0.0041(16)
C138 0.050(3) 0.064(3) 0.033(2) -0.018(2) 0.022(2) -0.024(2)
C139 0.078(4) 0.065(4) 0.054(3) -0.029(3) 0.046(3) -0.042(3)
C140 0.101(4) 0.030(2) 0.046(3) -0.004(2) 0.051(3) -0.003(3)
C141 0.078(4) 0.038(2) 0.033(2) 0.0088(18) 0.031(2) 0.028(2)
C142 0.046(3) 0.031(2) 0.036(2) -0.0002(17) 0.0215(19) 0.0114(18)
C21 0.0270(19) 0.0299(19) 0.0238(18) 0.0072(15) 0.0116(15) 0.0120(15)
C22 0.037(2) 0.045(2) 0.039(2) 0.0173(19) 0.0226(19) 0.0244(19)
C23 0.037(2) 0.038(2) 0.034(2) 0.0133(17) 0.0142(18) 0.0245(18)
C24 0.0240(18) 0.0232(18) 0.0252(18) 0.0007(14) 0.0084(14) 0.0081(14)
C25 0.0259(18) 0.0165(16) 0.0198(16) 0.0027(13) 0.0042(14) 0.0039(14)
C26 0.0238(18) 0.0177(16) 0.0194(16) 0.0007(13) 0.0051(14) 0.0011(13)
C27 0.031(2) 0.0226(18) 0.0224(17) 0.0057(14) 0.0113(15) 0.0066(15)
C28 0.0290(19) 0.0289(19) 0.0239(18) 0.0046(15) 0.0125(15) 0.0050(15)
C29 0.0233(18) 0.0241(18) 0.0234(17) 0.0013(14) 0.0087(14) 0.0055(14)
C210 0.0235(18) 0.0207(17) 0.0216(17) 0.0030(13) 0.0058(14) 0.0058(14)
C211 0.032(2) 0.0182(17) 0.0228(17) -0.0015(13) 0.0067(15) 0.0054(15)
C212 0.030(2) 0.0258(19) 0.0207(17) -0.0002(14) 0.0047(15) 0.0092(15)
C213 0.0256(18) 0.0180(17) 0.0239(18) -0.0023(13) 0.0047(14) 0.0021(14)
C214 0.0301(19) 0.0224(18) 0.0193(17) 0.0015(14) 0.0047(14) 0.0057(15)
C215 0.030(2) 0.0265(19) 0.0282(19) 0.0061(15) 0.0138(16) 0.0090(15)
C216 0.036(2) 0.049(3) 0.028(2) 0.0175(18) 0.0169(17) 0.0231(19)
C217 0.077(4) 0.051(3) 0.065(3) 0.011(3) 0.051(3) 0.027(3)
C218 0.105(5) 0.074(4) 0.065(4) 0.017(3) 0.049(4) 0.056(4)
C219 0.057(4) 0.152(7) 0.042(3) 0.019(4) 0.032(3) 0.056(4)
C220 0.047(4) 0.177(9) 0.073(4) -0.033(5) 0.037(3) 0.005(4)
C221 0.037(3) 0.096(5) 0.063(3) -0.015(3) 0.028(3) 0.003(3)
O11S 0.086(3) 0.086(3) 0.085(3) 0.0040(10) 0.0224(12) 0.0130(11)
C11S 0.059(3) 0.060(3) 0.060(3) 0.0025(10) 0.0153(12) 0.0095(11)
N11S 0.053(2) 0.051(2) 0.054(2) 0.0027(10) 0.0094(11) 0.0091(11)
C12S 0.080(4) 0.080(4) 0.080(4) 0.0041(10) 0.0194(14) 0.0132(12)
C13S 0.077(4) 0.077(4) 0.077(4) 0.0035(10) 0.0204(13) 0.0130(12)
O21S 0.078(3) 0.080(3) 0.078(3) 0.0048(19) 0.0206(19) 0.0182(19)
C21S 0.067(3) 0.067(3) 0.067(3) 0.0037(10) 0.0171(13) 0.0105(11)
N21S 0.0331(17) 0.0371(17) 0.0340(17) -0.0001(10) 0.0092(10) 0.0072(10)
C22S 0.062(3) 0.062(3) 0.068(3) -0.0020(19) 0.018(2) 0.010(2)
C23S 0.109(6) 0.106(6) 0.108(6) 0.004(2) 0.023(2) 0.022(2)

loop_
_atom_type_symbol
_atom_type_description
_atom_type_scat_dispersion_real
_atom_type_scat_dispersion_imag
_atom_type_scat_source
C C 0.0033 0.0016 'International Tables Vol C Tables 4.2.6.8 and 6.1.1.4'
H H 0.0000 0.0000 'International Tables Vol C Tables 4.2.6.8 and 6.1.1.4'
N N 0.0061 0.0033 'International Tables Vol C Tables 4.2.6.8 and 6.1.1.4'
O O 0.0106 0.0060 'International Tables Vol C Tables 4.2.6.8 and 6.1.1.4'
Zn Zn 0.2839 1.4301 'International Tables Vol C Tables 4.2.6.8 and 6.1.1.4'

loop_
_geom_angle_atom_site_label_1
_geom_angle_atom_site_label_2
_geom_angle_atom_site_label_3
_geom_angle
_geom_angle_site_symmetry_1
_geom_angle_site_symmetry_3
N12 Zn1 N13 89.98(12) . .
N12 Zn1 N11 89.42(12) . .
N13 Zn1 N11 165.42(12) . .
N12 Zn1 N14 166.76(12) . .
N13 Zn1 N14 89.14(12) . .
N11 Zn1 N14 88.12(12) . .
N12 Zn1 N23 102.71(12) . .
N13 Zn1 N23 99.23(11) . .
N11 Zn1 N23 95.11(12) . .
N14 Zn1 N23 90.47(12) . .
N21 Zn2 N21 179.997(1) 2_676 .
N21 Zn2 N22 89.48(12) 2_676 2_676
N21 Zn2 N22 90.52(12) . 2_676
N21 Zn2 N22 90.52(12) 2_676 .
N21 Zn2 N22 89.48(12) . .
N22 Zn2 N22 179.998(2) 2_676 .
N21 Zn2 N15 93.34(12) 2_676 2_676
N21 Zn2 N15 86.66(12) . 2_676
N22 Zn2 N15 86.56(11) 2_676 2_676
N22 Zn2 N15 93.44(11) . 2_676
N21 Zn2 N15 86.66(12) 2_676 .
N21 Zn2 N15 93.34(12) . .
N22 Zn2 N15 93.44(11) 2_676 .
N22 Zn2 N15 86.56(11) . .
N15 Zn2 N15 180.00(16) 2_676 .
C14 N11 C11 106.8(3) . .
C14 N11 Zn1 126.3(2) . .
C11 N11 Zn1 126.9(2) . .
C16 N12 C19 106.8(3) . .
C16 N12 Zn1 126.1(2) . .
C19 N12 Zn1 124.7(2) . .
C114 N13 C111 107.1(3) . .
C114 N13 Zn1 127.4(2) . .
C111 N13 Zn1 125.5(2) . .
C116 N14 C119 106.9(3) . .
C116 N14 Zn1 125.0(2) . .
C119 N14 Zn1 124.4(2) . .
C123 N15 C124 117.2(3) . .
C123 N15 Zn2 123.7(3) . .
C124 N15 Zn2 118.4(2) . .
C135 N16 C134 116.2(4) . .
C24 N21 C21 106.9(3) . .
C24 N21 Zn2 127.2(2) . .
C21 N21 Zn2 125.8(2) . .
C29 N22 C26 106.7(3) . .
C29 N22 Zn2 126.0(2) . .
C26 N22 Zn2 127.0(2) . .
C213 N23 C212 117.2(3) . .
C213 N23 Zn1 120.6(2) . .
C212 N23 Zn1 117.4(2) . .
N11 C11 C120 125.2(3) . .
N11 C11 C12 109.2(3) . .
C120 C11 C12 125.6(3) . .
C13 C12 C11 107.5(3) . .
C13 C12 H12 126.3 . .
C11 C12 H12 126.3 . .
C12 C13 C14 107.3(3) . .
C12 C13 H13 126.3 . .
C14 C13 H13 126.3 . .
N11 C14 C15 125.7(3) . .
N11 C14 C13 109.1(3) . .
C15 C14 C13 125.0(3) . .
C14 C15 C16 124.8(3) . .
C14 C15 C121 117.2(3) . .
C16 C15 C121 117.9(3) . .
N12 C16 C15 125.7(3) . .
N12 C16 C17 109.6(3) . .
C15 C16 C17 124.7(3) . .
C18 C17 C16 107.0(3) . .
C18 C17 H17 126.5 . .
C16 C17 H17 126.5 . .
C17 C18 C19 107.0(3) . .
C17 C18 H18 126.5 . .
C19 C18 H18 126.5 . .
N12 C19 C110 124.9(3) . .
N12 C19 C18 109.5(3) . .
C110 C19 C18 125.7(3) . .
C111 C110 C19 125.9(3) . .
C111 C110 C126 118.0(3) . .
C19 C110 C126 116.1(3) . .
N13 C111 C110 125.3(3) . .
N13 C111 C112 109.1(3) . .
C110 C111 C112 125.6(3) . .
C113 C112 C111 107.0(3) . .
C113 C112 H112 126.5 . .
C111 C112 H112 126.5 . .
C112 C113 C114 107.8(3) . .
C112 C113 H113 126.1 . .
C114 C113 H113 126.1 . .
N13 C114 C115 125.2(3) . .
N13 C114 C113 109.1(3) . .
C115 C114 C113 125.7(3) . .
C114 C115 C116 125.3(3) . .
C114 C115 C132 118.7(3) . .
C116 C115 C132 116.0(3) . .
N14 C116 C115 125.6(3) . .
N14 C116 C117 109.4(3) . .
C115 C116 C117 125.0(3) . .
C118 C117 C116 107.4(4) . .
C118 C117 H117 126.3 . .
C116 C117 H117 126.3 . .
C117 C118 C119 107.4(4) . .
C117 C118 H118 126.3 . .
C119 C118 H118 126.3 . .
N14 C119 C120 125.4(3) . .
N14 C119 C118 109.0(3) . .
C120 C119 C118 125.6(4) . .
C119 C120 C11 124.8(3) . .
C119 C120 C137 118.4(3) . .
C11 C120 C137 116.8(3) . .
C122 C121 C125 116.5(3) . .
C122 C121 C15 122.7(3) . .
C125 C121 C15 120.7(3) . .
C123 C122 C121 119.8(3) . .
C123 C122 H122 120.1 . .
C121 C122 H122 120.1 . .
N15 C123 C122 123.3(4) . .
N15 C123 H123 118.3 . .
C122 C123 H123 118.3 . .
N15 C124 C125 123.4(4) . .
N15 C124 H124 118.3 . .
C125 C124 H124 118.3 . .
C124 C125 C121 119.7(4) . .
C124 C125 H125 120.2 . .
C121 C125 H125 120.2 . .
C131 C126 C127 119.6(4) . .
C131 C126 C110 120.3(4) . .
C127 C126 C110 120.0(3) . .
C126 C127 C128 119.8(4) . .
C126 C127 H127 120.1 . .
C128 C127 H127 120.1 . .
C129 C128 C127 120.4(5) . .
C129 C128 H128 119.8 . .
C127 C128 H128 119.8 . .
C130 C129 C128 120.0(4) . .
C130 C129 H129 120.0 . .
C128 C129 H129 120.0 . .
C129 C130 C131 120.4(4) . .
C129 C130 H130 119.8 . .
C131 C130 H130 119.8 . .
C126 C131 C130 119.7(4) . .
C126 C131 H131 120.1 . .
C130 C131 H131 120.1 . .
C133 C132 C136 116.7(4) . .
C133 C132 C115 122.2(4) . .
C136 C132 C115 121.1(4) . .
C134 C133 C132 119.8(5) . .
C134 C133 H133 120.1 . .
C132 C133 H133 120.1 . .
N16 C134 C133 123.6(5) . .
N16 C134 H134 118.2 . .
C133 C134 H134 118.2 . .
N16 C135 C136 124.9(5) . .
N16 C135 H135 117.6 . .
C136 C135 H135 117.6 . .
C135 C136 C132 118.8(4) . .
C135 C136 H136 120.6 . .
C132 C136 H136 120.6 . .
C142 C137 C138 117.4(4) . .
C142 C137 C120 121.1(4) . .
C138 C137 C120 121.4(4) . .
C139 C138 C137 120.5(5) . .
C139 C138 H138 119.8 . .
C137 C138 H138 119.8 . .
C140 C139 C138 121.7(5) . .
C140 C139 H139 119.1 . .
C138 C139 H139 119.1 . .
C139 C140 C141 119.3(4) . .
C139 C140 H140 120.3 . .
C141 C140 H140 120.3 . .
C142 C141 C140 119.2(5) . .
C142 C141 H141 120.4 . .
C140 C141 H141 120.4 . .
C137 C142 C141 121.8(4) . .
C137 C142 H142 119.1 . .
C141 C142 H142 119.1 . .
N21 C21 C215 126.3(3) . 2_676
N21 C21 C22 109.2(3) . .
C215 C21 C22 124.5(3) 2_676 .
C23 C22 C21 107.9(3) . .
C23 C22 H22 126.1 . .
C21 C22 H22 126.1 . .
C22 C23 C24 106.5(3) . .
C22 C23 H23 126.8 . .
C24 C23 H23 126.8 . .
N21 C24 C25 125.5(3) . .
N21 C24 C23 109.5(3) . .
C25 C24 C23 125.0(3) . .
C26 C25 C24 126.3(3) . .
C26 C25 C210 119.0(3) . 1_565
C24 C25 C210 114.6(3) . 1_565
N22 C26 C25 124.1(3) . .
N22 C26 C27 109.5(3) . .
C25 C26 C27 126.4(3) . .
C28 C27 C26 106.9(3) . .
C28 C27 H27 126.5 . .
C26 C27 H27 126.5 . .
C27 C28 C29 107.1(3) . .
C27 C28 H28 126.4 . .
C29 C28 H28 126.4 . .
N22 C29 C215 124.9(3) . .
N22 C29 C28 109.8(3) . .
C215 C29 C28 125.3(3) . .
C211 C210 C214 117.7(3) . .
C211 C210 C25 122.9(3) . 1_545
C214 C210 C25 119.3(3) . 1_545
C210 C211 C212 118.9(3) . .
C210 C211 H211 120.6 . .
C212 C211 H211 120.6 . .
N23 C212 C211 123.6(3) . .
N23 C212 H212 118.2 . .
C211 C212 H212 118.2 . .
N23 C213 C214 122.9(3) . .
N23 C213 H213 118.5 . .
C214 C213 H213 118.5 . .
C213 C214 C210 119.4(3) . .
C213 C214 H214 120.3 . .
C210 C214 H214 120.3 . .
C29 C215 C21 126.0(3) . 2_676
C29 C215 C216 118.9(3) . .
C21 C215 C216 115.0(3) 2_676 .
C217 C216 C221 118.4(4) . .
C217 C216 C215 120.7(4) . .
C221 C216 C215 120.7(4) . .
C216 C217 C218 121.2(6) . .
C216 C217 H217 119.4 . .
C218 C217 H217 119.4 . .
C219 C218 C217 119.2(6) . .
C219 C218 H218 120.4 . .
C217 C218 H218 120.4 . .
C220 C219 C218 118.9(5) . .
C220 C219 H219 120.5 . .
C218 C219 H219 120.5 . .
C219 C220 C221 123.2(7) . .
C219 C220 H220 118.4 . .
C221 C220 H220 118.4 . .
C216 C221 C220 119.1(6) . .
C216 C221 H221 120.4 . .
C220 C221 H221 120.4 . .
O11S C11S N11S 124.1(9) . .
O11S C11S H11S 117.9 . .
N11S C11S H11S 117.9 . .
C13S N11S C12S 133.1(10) . .
C13S N11S C11S 110.7(9) . .
C12S N11S C11S 115.8(8) . .
N11S C12S H12A 109.5 . .
N11S C12S H12B 109.5 . .
H12A C12S H12B 109.5 . .
N11S C12S H12C 109.5 . .
H12A C12S H12C 109.5 . .
H12B C12S H12C 109.5 . .
N11S C13S H13A 109.5 . .
N11S C13S H13B 109.5 . .
H13A C13S H13B 109.5 . .
N11S C13S H13C 109.5 . .
H13A C13S H13C 109.5 . .
H13B C13S H13C 109.5 . .
O21S C21S N21S 109.2(8) . .
O21S C21S H21S 125.4 . .
N21S C21S H21S 125.4 . .
C23S N21S C21S 135.4(11) . .
C23S N21S C22S 121.9(11) . .
C21S N21S C22S 102.6(7) . .
N21S C22S H22A 109.5 . .
N21S C22S H22B 109.5 . .
H22A C22S H22B 109.5 . .
N21S C22S H22C 109.5 . .
H22A C22S H22C 109.5 . .
H22B C22S H22C 109.5 . .
N21S C23S H23A 109.5 . .
N21S C23S H23B 109.5 . .
H23A C23S H23B 109.5 . .
N21S C23S H23C 109.5 . .
H23A C23S H23C 109.5 . .
H23B C23S H23C 109.5 . .

loop_
_geom_bond_atom_site_label_1
_geom_bond_atom_site_label_2
_geom_bond_distance
_geom_bond_site_symmetry_2
Zn1 N12 2.049(3) .
Zn1 N13 2.055(3) .
Zn1 N11 2.065(3) .
Zn1 N14 2.080(3) .
Zn1 N23 2.174(3) .
Zn2 N21 2.042(3) 2_676
Zn2 N21 2.042(3) .
Zn2 N22 2.075(3) 2_676
Zn2 N22 2.075(3) .
Zn2 N15 2.384(3) 2_676
Zn2 N15 2.384(3) .
N11 C14 1.369(5) .
N11 C11 1.371(5) .
N12 C16 1.356(5) .
N12 C19 1.376(5) .
N13 C114 1.366(5) .
N13 C111 1.374(5) .
N14 C116 1.366(5) .
N14 C119 1.372(5) .
N15 C123 1.324(5) .
N15 C124 1.347(5) .
N16 C135 1.307(7) .
N16 C134 1.341(8) .
N21 C24 1.365(5) .
N21 C21 1.371(5) .
N22 C29 1.370(5) .
N22 C26 1.378(4) .
N23 C213 1.335(5) .
N23 C212 1.342(5) .
C11 C120 1.405(5) .
C11 C12 1.437(5) .
C12 C13 1.339(6) .
C12 H12 0.9500 .
C13 C14 1.441(5) .
C13 H13 0.9500 .
C14 C15 1.404(5) .
C15 C16 1.412(5) .
C15 C121 1.490(5) .
C16 C17 1.450(5) .
C17 C18 1.348(6) .
C17 H17 0.9500 .
C18 C19 1.439(5) .
C18 H18 0.9500 .
C19 C110 1.404(5) .
C110 C111 1.404(5) .
C110 C126 1.511(5) .
C111 C112 1.450(5) .
C112 C113 1.338(6) .
C112 H112 0.9500 .
C113 C114 1.446(5) .
C113 H113 0.9500 .
C114 C115 1.404(5) .
C115 C116 1.413(5) .
C115 C132 1.494(5) .
C116 C117 1.440(5) .
C117 C118 1.339(6) .
C117 H117 0.9500 .
C118 C119 1.444(5) .
C118 H118 0.9500 .
C119 C120 1.404(5) .
C120 C137 1.498(5) .
C121 C122 1.397(5) .
C121 C125 1.397(5) .
C122 C123 1.387(5) .
C122 H122 0.9500 .
C123 H123 0.9500 .
C124 C125 1.375(6) .
C124 H124 0.9500 .
C125 H125 0.9500 .
C126 C131 1.386(6) .
C126 C127 1.392(6) .
C127 C128 1.394(6) .
C127 H127 0.9500 .
C128 C129 1.378(8) .
C128 H128 0.9500 .
C129 C130 1.371(8) .
C129 H129 0.9500 .
C130 C131 1.405(7) .
C130 H130 0.9500 .
C131 H131 0.9500 .
C132 C133 1.384(6) .
C132 C136 1.392(6) .
C133 C134 1.380(7) .
C133 H133 0.9500 .
C134 H134 0.9500 .
C135 C136 1.389(6) .
C135 H135 0.9500 .
C136 H136 0.9500 .
C137 C142 1.382(6) .
C137 C138 1.397(6) .
C138 C139 1.383(7) .
C138 H138 0.9500 .
C139 C140 1.350(9) .
C139 H139 0.9500 .
C140 C141 1.396(8) .
C140 H140 0.9500 .
C141 C142 1.393(6) .
C141 H141 0.9500 .
C142 H142 0.9500 .
C21 C215 1.408(5) 2_676
C21 C22 1.439(5) .
C22 C23 1.345(6) .
C22 H22 0.9500 .
C23 C24 1.453(5) .
C23 H23 0.9500 .
C24 C25 1.411(5) .
C25 C26 1.404(5) .
C25 C210 1.497(5) 1_565
C26 C27 1.446(5) .
C27 C28 1.360(5) .
C27 H27 0.9500 .
C28 C29 1.442(5) .
C28 H28 0.9500 .
C29 C215 1.407(5) .
C210 C211 1.381(5) .
C210 C214 1.399(5) .
C210 C25 1.497(5) 1_545
C211 C212 1.389(5) .
C211 H211 0.9500 .
C212 H212 0.9500 .
C213 C214 1.387(5) .
C213 H213 0.9500 .
C214 H214 0.9500 .
C215 C21 1.408(5) 2_676
C215 C216 1.505(5) .
C216 C217 1.367(7) .
C216 C221 1.369(7) .
C217 C218 1.415(7) .
C217 H217 0.9500 .
C218 C219 1.367(11) .
C218 H218 0.9500 .
C219 C220 1.326(11) .
C219 H219 0.9500 .
C220 C221 1.397(8) .
C220 H220 0.9500 .
C221 H221 0.9500 .
O11S C11S 1.250(2) .
C11S N11S 1.480(2) .
C11S H11S 0.9500 .
N11S C13S 1.478(2) .
N11S C12S 1.479(2) .
C12S H12A 0.9800 .
C12S H12B 0.9800 .
C12S H12C 0.9800 .
C13S H13A 0.9800 .
C13S H13B 0.9800 .
C13S H13C 0.9800 .
O21S C21S 1.247(2) .
C21S N21S 1.476(2) .
C21S H21S 0.9500 .
N21S C23S 1.273(19) .
N21S C22S 1.503(14) .
C22S H22A 0.9800 .
C22S H22B 0.9800 .
C22S H22C 0.9800 .
C23S H23A 0.9800 .
C23S H23B 0.9800 .
C23S H23C 0.9800 .

loop_
_geom_torsion_atom_site_label_1
_geom_torsion_atom_site_label_2
_geom_torsion_atom_site_label_3
_geom_torsion_atom_site_label_4
_geom_torsion
_geom_torsion_site_symmetry_1
_geom_torsion_site_symmetry_4
N12 Zn1 N11 C14 -4.0(3) . .
N13 Zn1 N11 C14 -91.7(5) . .
N14 Zn1 N11 C14 -171.0(3) . .
N23 Zn1 N11 C14 98.7(3) . .
N12 Zn1 N11 C11 178.9(3) . .
N13 Zn1 N11 C11 91.2(5) . .
N14 Zn1 N11 C11 11.9(3) . .
N23 Zn1 N11 C11 -78.4(3) . .
N13 Zn1 N12 C16 179.7(3) . .
N11 Zn1 N12 C16 14.2(3) . .
N14 Zn1 N12 C16 93.5(6) . .
N23 Zn1 N12 C16 -80.9(3) . .
N13 Zn1 N12 C19 -20.5(3) . .
N11 Zn1 N12 C19 174.0(3) . .
N14 Zn1 N12 C19 -106.7(5) . .
N23 Zn1 N12 C19 78.9(3) . .
N12 Zn1 N13 C114 -170.5(3) . .
N11 Zn1 N13 C114 -82.8(5) . .
N14 Zn1 N13 C114 -3.7(3) . .
N23 Zn1 N13 C114 86.7(3) . .
N12 Zn1 N13 C111 10.8(3) . .
N11 Zn1 N13 C111 98.5(5) . .
N14 Zn1 N13 C111 177.6(3) . .
N23 Zn1 N13 C111 -92.0(3) . .
N12 Zn1 N14 C116 101.3(5) . .
N13 Zn1 N14 C116 15.0(3) . .
N11 Zn1 N14 C116 -179.3(3) . .
N23 Zn1 N14 C116 -84.2(3) . .
N12 Zn1 N14 C119 -103.3(5) . .
N13 Zn1 N14 C119 170.4(3) . .
N11 Zn1 N14 C119 -23.9(3) . .
N23 Zn1 N14 C119 71.2(3) . .
N21 Zn2 N15 C123 -131.7(3) 2_676 .
N21 Zn2 N15 C123 48.3(3) . .
N22 Zn2 N15 C123 139.0(3) 2_676 .
N22 Zn2 N15 C123 -41.0(3) . .
N15 Zn2 N15 C123 118(21) 2_676 .
N21 Zn2 N15 C124 38.7(3) 2_676 .
N21 Zn2 N15 C124 -141.3(3) . .
N22 Zn2 N15 C124 -50.6(3) 2_676 .
N22 Zn2 N15 C124 129.4(3) . .
N15 Zn2 N15 C124 -72(21) 2_676 .
N21 Zn2 N21 C24 135(10) 2_676 .
N22 Zn2 N21 C24 178.5(3) 2_676 .
N22 Zn2 N21 C24 -1.5(3) . .
N15 Zn2 N21 C24 91.9(3) 2_676 .
N15 Zn2 N21 C24 -88.1(3) . .
N21 Zn2 N21 C21 -43(10) 2_676 .
N22 Zn2 N21 C21 0.6(3) 2_676 .
N22 Zn2 N21 C21 -179.4(3) . .
N15 Zn2 N21 C21 -85.9(3) 2_676 .
N15 Zn2 N21 C21 94.1(3) . .
N21 Zn2 N22 C29 5.9(3) 2_676 .
N21 Zn2 N22 C29 -174.2(3) . .
N22 Zn2 N22 C29 130(5) 2_676 .
N15 Zn2 N22 C29 99.2(3) 2_676 .
N15 Zn2 N22 C29 -80.8(3) . .
N21 Zn2 N22 C26 179.0(3) 2_676 .
N21 Zn2 N22 C26 -1.0(3) . .
N22 Zn2 N22 C26 -57(5) 2_676 .
N15 Zn2 N22 C26 -87.6(3) 2_676 .
N15 Zn2 N22 C26 92.4(3) . .
N12 Zn1 N23 C213 76.0(3) . .
N13 Zn1 N23 C213 168.1(3) . .
N11 Zn1 N23 C213 -14.5(3) . .
N14 Zn1 N23 C213 -102.7(3) . .
N12 Zn1 N23 C212 -129.1(3) . .
N13 Zn1 N23 C212 -37.0(3) . .
N11 Zn1 N23 C212 140.4(3) . .
N14 Zn1 N23 C212 52.2(3) . .
C14 N11 C11 C120 -175.4(4) . .
Zn1 N11 C11 C120 2.2(5) . .
C14 N11 C11 C12 2.9(4) . .
Zn1 N11 C11 C12 -179.5(3) . .
N11 C11 C12 C13 -1.7(5) . .
C120 C11 C12 C13 176.6(4) . .
C11 C12 C13 C14 -0.2(5) . .
C11 N11 C14 C15 173.6(4) . .
Zn1 N11 C14 C15 -4.0(5) . .
C11 N11 C14 C13 -3.0(4) . .
Zn1 N11 C14 C13 179.4(3) . .
C12 C13 C14 N11 2.0(5) . .
C12 C13 C14 C15 -174.6(4) . .
N11 C14 C15 C16 5.1(6) . .
C13 C14 C15 C16 -178.9(4) . .
N11 C14 C15 C121 -172.6(3) . .
C13 C14 C15 C121 3.4(6) . .
C19 N12 C16 C15 179.4(4) . .
Zn1 N12 C16 C15 -17.9(5) . .
C19 N12 C16 C17 -2.1(4) . .
Zn1 N12 C16 C17 160.7(3) . .
C14 C15 C16 N12 6.7(6) . .
C121 C15 C16 N12 -175.6(3) . .
C14 C15 C16 C17 -171.7(4) . .
C121 C15 C16 C17 6.0(6) . .
N12 C16 C17 C18 0.4(4) . .
C15 C16 C17 C18 179.0(4) . .
C16 C17 C18 C19 1.3(4) . .
C16 N12 C19 C110 -177.3(3) . .
Zn1 N12 C19 C110 19.7(5) . .
C16 N12 C19 C18 2.9(4) . .
Zn1 N12 C19 C18 -160.2(3) . .
C17 C18 C19 N12 -2.7(4) . .
C17 C18 C19 C110 177.5(4) . .
N12 C19 C110 C111 -1.6(6) . .
C18 C19 C110 C111 178.2(4) . .
N12 C19 C110 C126 178.7(3) . .
C18 C19 C110 C126 -1.5(5) . .
C114 N13 C111 C110 -177.8(3) . .
Zn1 N13 C111 C110 1.1(5) . .
C114 N13 C111 C112 2.1(4) . .
Zn1 N13 C111 C112 -178.9(2) . .
C19 C110 C111 N13 -9.7(6) . .
C126 C110 C111 N13 170.0(3) . .
C19 C110 C111 C112 170.4(4) . .
C126 C110 C111 C112 -10.0(5) . .
N13 C111 C112 C113 -1.2(4) . .
C110 C111 C112 C113 178.8(4) . .
C111 C112 C113 C114 -0.2(4) . .
C111 N13 C114 C115 174.1(3) . .
Zn1 N13 C114 C115 -4.8(5) . .
C111 N13 C114 C113 -2.3(4) . .
Zn1 N13 C114 C113 178.8(2) . .
C112 C113 C114 N13 1.6(4) . .
C112 C113 C114 C115 -174.8(4) . .
N13 C114 C115 C116 4.9(6) . .
C113 C114 C115 C116 -179.3(4) . .
N13 C114 C115 C132 -172.5(3) . .
C113 C114 C115 C132 3.3(6) . .
C119 N14 C116 C115 -178.7(4) . .
Zn1 N14 C116 C115 -19.7(5) . .
C119 N14 C116 C117 -0.9(4) . .
Zn1 N14 C116 C117 158.0(3) . .
C114 C115 C116 N14 8.4(6) . .
C132 C115 C116 N14 -174.1(3) . .
C114 C115 C116 C117 -169.0(4) . .
C132 C115 C116 C117 8.5(6) . .
N14 C116 C117 C118 0.4(5) . .
C115 C116 C117 C118 178.1(4) . .
C116 C117 C118 C119 0.3(5) . .
C116 N14 C119 C120 -176.9(4) . .
Zn1 N14 C119 C120 24.0(5) . .
C116 N14 C119 C118 1.1(4) . .
Zn1 N14 C119 C118 -158.0(3) . .
C117 C118 C119 N14 -0.9(5) . .
C117 C118 C119 C120 177.1(4) . .
N14 C119 C120 C11 -3.0(6) . .
C118 C119 C120 C11 179.3(4) . .
N14 C119 C120 C137 178.1(4) . .
C118 C119 C120 C137 0.4(6) . .
N11 C11 C120 C119 -11.3(6) . .
C12 C11 C120 C119 170.7(4) . .
N11 C11 C120 C137 167.6(4) . .
C12 C11 C120 C137 -10.3(6) . .
C14 C15 C121 C122 -121.2(4) . .
C16 C15 C121 C122 60.9(5) . .
C14 C15 C121 C125 59.2(5) . .
C16 C15 C121 C125 -118.7(4) . .
C125 C121 C122 C123 -1.3(6) . .
C15 C121 C122 C123 179.1(4) . .
C124 N15 C123 C122 0.1(6) . .
Zn2 N15 C123 C122 170.6(3) . .
C121 C122 C123 N15 0.7(6) . .
C123 N15 C124 C125 -0.3(6) . .
Zn2 N15 C124 C125 -171.3(3) . .
N15 C124 C125 C121 -0.3(7) . .
C122 C121 C125 C124 1.1(6) . .
C15 C121 C125 C124 -179.3(4) . .
C111 C110 C126 C131 -67.4(5) . .
C19 C110 C126 C131 112.3(4) . .
C111 C110 C126 C127 116.8(4) . .
C19 C110 C126 C127 -63.6(5) . .
C131 C126 C127 C128 0.0(6) . .
C110 C126 C127 C128 175.9(4) . .
C126 C127 C128 C129 0.2(7) . .
C127 C128 C129 C130 -0.7(8) . .
C128 C129 C130 C131 1.0(8) . .
C127 C126 C131 C130 0.3(7) . .
C110 C126 C131 C130 -175.6(4) . .
C129 C130 C131 C126 -0.8(7) . .
C114 C115 C132 C133 61.5(5) . .
C116 C115 C132 C133 -116.1(4) . .
C114 C115 C132 C136 -121.4(4) . .
C116 C115 C132 C136 61.0(5) . .
C136 C132 C133 C134 0.9(7) . .
C115 C132 C133 C134 178.1(4) . .
C135 N16 C134 C133 -0.9(8) . .
C132 C133 C134 N16 0.2(8) . .
C134 N16 C135 C136 0.6(8) . .
N16 C135 C136 C132 0.5(8) . .
C133 C132 C136 C135 -1.2(6) . .
C115 C132 C136 C135 -178.5(4) . .
C119 C120 C137 C142 122.5(4) . .
C11 C120 C137 C142 -56.5(5) . .
C119 C120 C137 C138 -55.7(6) . .
C11 C120 C137 C138 125.3(4) . .
C142 C137 C138 C139 -1.1(7) . .
C120 C137 C138 C139 177.2(5) . .
C137 C138 C139 C140 -0.1(9) . .
C138 C139 C140 C141 1.6(8) . .
C139 C140 C141 C142 -1.9(7) . .
C138 C137 C142 C141 0.8(6) . .
C120 C137 C142 C141 -177.5(4) . .
C140 C141 C142 C137 0.7(6) . .
C24 N21 C21 C215 -175.0(4) . 2_676
Zn2 N21 C21 C215 3.2(6) . 2_676
C24 N21 C21 C22 2.8(4) . .
Zn2 N21 C21 C22 -179.0(3) . .
N21 C21 C22 C23 -2.1(5) . .
C215 C21 C22 C23 175.8(4) 2_676 .
C21 C22 C23 C24 0.5(5) . .
C21 N21 C24 C25 178.0(4) . .
Zn2 N21 C24 C25 -0.2(5) . .
C21 N21 C24 C23 -2.5(4) . .
Zn2 N21 C24 C23 179.3(3) . .
C22 C23 C24 N21 1.2(5) . .
C22 C23 C24 C25 -179.2(4) . .
N21 C24 C25 C26 5.4(6) . .
C23 C24 C25 C26 -174.0(4) . .
N21 C24 C25 C210 -171.9(3) . 1_565
C23 C24 C25 C210 8.6(5) . 1_565
C29 N22 C26 C25 179.8(3) . .
Zn2 N22 C26 C25 5.5(5) . .
C29 N22 C26 C27 -0.2(4) . .
Zn2 N22 C26 C27 -174.4(2) . .
C24 C25 C26 N22 -8.2(6) . .
C210 C25 C26 N22 169.1(3) 1_565 .
C24 C25 C26 C27 171.7(4) . .
C210 C25 C26 C27 -11.0(5) 1_565 .
N22 C26 C27 C28 0.7(4) . .
C25 C26 C27 C28 -179.2(3) . .
C26 C27 C28 C29 -0.9(4) . .
C26 N22 C29 C215 177.7(4) . .
Zn2 N22 C29 C215 -8.0(5) . .
C26 N22 C29 C28 -0.4(4) . .
Zn2 N22 C29 C28 173.9(2) . .
C27 C28 C29 N22 0.8(4) . .
C27 C28 C29 C215 -177.3(4) . .
C214 C210 C211 C212 -4.0(5) . .
C25 C210 C211 C212 172.9(3) 1_545 .
C213 N23 C212 C211 3.6(6) . .
Zn1 N23 C212 C211 -152.2(3) . .
C210 C211 C212 N23 -0.1(6) . .
C212 N23 C213 C214 -3.0(5) . .
Zn1 N23 C213 C214 152.0(3) . .
N23 C213 C214 C210 -1.1(6) . .
C211 C210 C214 C213 4.6(5) . .
C25 C210 C214 C213 -172.5(3) 1_545 .
N22 C29 C215 C21 3.3(6) . 2_676
C28 C29 C215 C21 -178.9(4) . 2_676
N22 C29 C215 C216 -179.6(4) . .
C28 C29 C215 C216 -1.8(6) . .
C29 C215 C216 C217 -101.9(5) . .
C21 C215 C216 C217 75.5(5) 2_676 .
C29 C215 C216 C221 84.1(6) . .
C21 C215 C216 C221 -98.5(5) 2_676 .
C221 C216 C217 C218 -1.2(8) . .
C215 C216 C217 C218 -175.3(5) . .
C216 C217 C218 C219 0.7(9) . .
C217 C218 C219 C220 0.3(10) . .
C218 C219 C220 C221 -0.9(12) . .
C217 C216 C221 C220 0.6(9) . .
C215 C216 C221 C220 174.7(6) . .
C219 C220 C221 C216 0.4(12) . .
O11S C11S N11S C13S -0.4(16) . .
O11S C11S N11S C12S -173.9(12) . .
O21S C21S N21S C23S -5(2) . .
O21S C21S N21S C22S 172.2(10) . .
